data_1504306
loop_
_publ_author_name
'Nakayama, Atsushi'
'Kogure, Noriyuki'
'Kitajima, Mariko'
'Takayama, Hiromitsu'

_publ_section_title
;
 First asymmetric total syntheses of fawcettimine-type Lycopodium
 alkaloids, lycoposerramine-C and phlegmariurine-A.
;
_journal_issue 23
_journal_name_full 'Organic letters'
_journal_page_first 5554
_journal_page_last 5557
_journal_paper_doi 10.1021/ol902437t
_journal_volume 11
_journal_year 2009
_chemical_absolute_configuration ad
_chemical_formula_sum 'C30 H55 N O4 Si'
_chemical_formula_weight 521.84
_chemical_melting_point '140-141 Celsius degree'
_chemical_name_systematic 'ketone 25'
_space_group_IT_number 19
_symmetry_cell_setting orthorhombic
_symmetry_space_group_name_Hall 'P 2ac 2ab'
_symmetry_space_group_name_H-M 'P 21 21 21'
_atom_sites_solution_hydrogens geom
_atom_sites_solution_primary direct
_atom_sites_solution_secondary difmap
_audit_creation_method SHELXL-97
_cell_angle_alpha 90.00
_cell_angle_beta 90.00
_cell_angle_gamma 90.00
_cell_formula_units_Z 4
_cell_length_a 9.5398(18)
_cell_length_b 10.677(2)
_cell_length_c 30.010(6)
_cell_measurement_reflns_used 4890
_cell_measurement_temperature 153
_cell_measurement_theta_max 23.93
_cell_measurement_theta_min 2.24
_cell_volume 3056.7(10)
_computing_cell_refinement 'Bruker SAINT'
_computing_data_collection 'Bruker APEX2'
_computing_data_reduction 'Bruker SAINT'
_computing_molecular_graphics 'Bruker SHELXTL'
_computing_publication_material 'Bruker SHELXTL'
_computing_structure_refinement 'SHELXL-97 (Sheldrick, 1997)'
_computing_structure_solution 'SHELXS-97 (Sheldrick, 1990)'
_diffrn_ambient_temperature 153
_diffrn_detector_area_resol_mean 8.333
_diffrn_measured_fraction_theta_full 1.000
_diffrn_measured_fraction_theta_max 1.000
_diffrn_measurement_device_type 'Bruker APEX-II CCD'
_diffrn_measurement_method '\f and \w scans'
_diffrn_radiation_monochromator graphite
_diffrn_radiation_source 'fine-focus sealed tube'
_diffrn_radiation_type MoK\a
_diffrn_radiation_wavelength 0.71073
_diffrn_reflns_av_R_equivalents 0.0261
_diffrn_reflns_av_sigmaI/netI 0.0314
_diffrn_reflns_limit_h_max 8
_diffrn_reflns_limit_h_min -11
_diffrn_reflns_limit_k_max 12
_diffrn_reflns_limit_k_min -12
_diffrn_reflns_limit_l_max 32
_diffrn_reflns_limit_l_min -34
_diffrn_reflns_number 13623
_diffrn_reflns_theta_full 25.23
_diffrn_reflns_theta_max 25.23
_diffrn_reflns_theta_min 1.36
_diffrn_standards_number 0
_exptl_absorpt_coefficient_mu 0.110
_exptl_absorpt_correction_T_max 0.9869
_exptl_absorpt_correction_T_min 0.9626
_exptl_absorpt_correction_type empirical
_exptl_absorpt_process_details ';SADABS Sheldric 1996'
_exptl_crystal_colour colourless
_exptl_crystal_density_diffrn 1.134
_exptl_crystal_density_meas 1.131
_exptl_crystal_density_method 'not measured'
_exptl_crystal_description plate
_exptl_crystal_F_000 1152
_exptl_crystal_preparation EtOH
_exptl_crystal_size_max 0.35
_exptl_crystal_size_mid 0.18
_exptl_crystal_size_min 0.12
_refine_diff_density_max 0.239
_refine_diff_density_min -0.169
_refine_diff_density_rms 0.055
_refine_ls_abs_structure_details 'Flack H D (1983), Acta Cryst. A39, 876-881'
_refine_ls_abs_structure_Flack -0.11(11)
_refine_ls_extinction_coef 0.0026(6)
_refine_ls_extinction_expression Fc^*^=kFc[1+0.001xFc^2^\l^3^/sin(2\q)]^-1/4^
_refine_ls_extinction_method SHELXL
_refine_ls_goodness_of_fit_ref 1.087
_refine_ls_hydrogen_treatment constr
_refine_ls_matrix_type full
_refine_ls_number_parameters 336
_refine_ls_number_reflns 4905
_refine_ls_number_restraints 0
_refine_ls_restrained_S_all 1.087
_refine_ls_R_factor_all 0.0372
_refine_ls_R_factor_gt 0.0321
_refine_ls_shift/su_max 0.002
_refine_ls_shift/su_mean 0.000
_refine_ls_structure_factor_coef Fsqd
_refine_ls_weighting_details 'calc w=1/[\s^2^(Fo^2^)+(0.0528P)^2^+0.1637P] where P=(Fo^2^+2Fc^2^)/3'
_refine_ls_weighting_scheme calc
_refine_ls_wR_factor_gt 0.0799
_refine_ls_wR_factor_ref 0.0897
_reflns_number_gt 4530
_reflns_number_total 4905
_reflns_threshold_expression >2sigma(I)
_cod_data_source_file ol902437t_si_001.cif
_cod_data_source_block ketone25
_cod_depositor_comments
;
The following automatic conversions were performed:

'_symmetry_cell_setting' value 'Orthorhombic' changed to
'orthorhombic' according to
/home/saulius/struct/CIF-dictionaries/cif_core.dic dictionary named
'cif_core.dic' version 2.4.2 from 2011-04-26.

Automatic conversion script
Id: cif_fix_values 1715 2011-07-08 13:25:40Z adriana 
;
_cod_original_cell_volume 3056.8(10)
_cod_original_sg_symbol_H-M P2(1)2(1)2(1)
_cod_database_code 1504306

loop_
_symmetry_equiv_pos_as_xyz
'x, y, z'
'-x+1/2, -y, z+1/2'
'-x, y+1/2, -z+1/2'
'x+1/2, -y+1/2, -z'

loop_
_atom_site_label
_atom_site_type_symbol
_atom_site_fract_x
_atom_site_fract_y
_atom_site_fract_z
_atom_site_U_iso_or_equiv
_atom_site_adp_type
_atom_site_occupancy
_atom_site_symmetry_multiplicity
_atom_site_calc_flag
_atom_site_refinement_flags
Si1 Si 0.73618(6) 0.62129(5) 0.913305(17) 0.02194(14) Uani 1 1 d .
N1 N 0.40291(17) 0.16356(15) 0.76561(5) 0.0237(4) Uani 1 1 d .
C1 C 0.3360(2) 0.28669(19) 0.76068(7) 0.0280(5) Uani 1 1 d .
H1A H 0.2614 0.2787 0.7389 0.034 Uiso 1 1 calc R
H1B H 0.4048 0.3440 0.7484 0.034 Uiso 1 1 calc R
C5 C 0.3108(2) 0.2938(2) 0.90257(7) 0.0316(5) Uani 1 1 d .
C4 C 0.41866(19) 0.37360(19) 0.87839(6) 0.0238(4) Uani 1 1 d .
H4 H 0.4313 0.4469 0.8976 0.029 Uiso 1 1 calc R
C3 C 0.3651(2) 0.42803(19) 0.83397(7) 0.0266(5) Uani 1 1 d .
H3A H 0.4464 0.4550 0.8171 0.032 Uiso 1 1 calc R
H3B H 0.3115 0.5027 0.8410 0.032 Uiso 1 1 calc R
C2 C 0.2742(2) 0.34682(19) 0.80255(7) 0.0296(5) Uani 1 1 d .
H2A H 0.2352 0.2797 0.8204 0.036 Uiso 1 1 calc R
H2B H 0.1960 0.3984 0.7930 0.036 Uiso 1 1 calc R
C7 C 0.5358(2) 0.24406(19) 0.93114(6) 0.0253(5) Uani 1 1 d .
H7 H 0.5378 0.3158 0.9515 0.030 Uiso 1 1 calc R
C8 C 0.6528(2) 0.15780(19) 0.94585(7) 0.0285(5) Uani 1 1 d .
H8A H 0.6546 0.0842 0.9269 0.034 Uiso 1 1 calc R
H8B H 0.6361 0.1306 0.9762 0.034 Uiso 1 1 calc R
C6 C 0.3854(2) 0.1974(2) 0.93089(7) 0.0305(5) Uani 1 1 d .
H6A H 0.3789 0.1146 0.9177 0.037 Uiso 1 1 calc R
H6B H 0.3469 0.1948 0.9608 0.037 Uiso 1 1 calc R
C12 C 0.5571(2) 0.29841(17) 0.88360(6) 0.0193(4) Uani 1 1 d .
C11 C 0.5651(2) 0.19479(17) 0.84804(6) 0.0205(4) Uani 1 1 d .
H11A H 0.6268 0.1293 0.8588 0.025 Uiso 1 1 calc R
H11B H 0.4725 0.1585 0.8446 0.025 Uiso 1 1 calc R
C9 C 0.5559(2) 0.15898(19) 0.76483(7) 0.0257(5) Uani 1 1 d .
H9A H 0.5896 0.1902 0.7364 0.031 Uiso 1 1 calc R
H9B H 0.5868 0.0729 0.7680 0.031 Uiso 1 1 calc R
C10 C 0.6171(2) 0.23724(18) 0.80221(6) 0.0220(4) Uani 1 1 d .
H10A H 0.5918 0.3243 0.7977 0.026 Uiso 1 1 calc R
H10B H 0.7186 0.2313 0.8013 0.026 Uiso 1 1 calc R
C14 C 0.8156(2) 0.28933(18) 0.89799(6) 0.0235(4) Uani 1 1 d .
H14A H 0.8279 0.2256 0.8753 0.028 Uiso 1 1 calc R
H14B H 0.9009 0.3386 0.8992 0.028 Uiso 1 1 calc R
C16 C 0.9155(2) 0.1374(2) 0.95367(8) 0.0384(6) Uani 1 1 d .
H16A H 0.9014 0.1003 0.9824 0.058 Uiso 1 1 calc R
H16B H 1.0016 0.1840 0.9537 0.058 Uiso 1 1 calc R
H16C H 0.9201 0.0728 0.9315 0.058 Uiso 1 1 calc R
C13 C 0.69337(19) 0.37493(18) 0.88445(6) 0.0207(4) Uani 1 1 d .
H13 H 0.7113 0.4097 0.8548 0.025 Uiso 1 1 calc R
C15 C 0.7938(2) 0.22520(19) 0.94317(7) 0.0275(5) Uani 1 1 d .
H15 H 0.7935 0.2909 0.9660 0.033 Uiso 1 1 calc R
C23 C 0.7088(2) 0.68239(19) 0.97156(6) 0.0286(5) Uani 1 1 d .
H23 H 0.6081 0.6988 0.9744 0.034 Uiso 1 1 calc R
C17 C 0.6229(2) 0.7104(2) 0.87246(7) 0.0325(5) Uani 1 1 d .
H17 H 0.6145 0.6577 0.8459 0.039 Uiso 1 1 calc R
C24 C 0.7827(3) 0.80796(19) 0.97968(7) 0.0371(6) Uani 1 1 d .
H24A H 0.7653 0.8351 1.0097 0.056 Uiso 1 1 calc R
H24B H 0.7473 0.8694 0.9592 0.056 Uiso 1 1 calc R
H24C H 0.8817 0.7980 0.9753 0.056 Uiso 1 1 calc R
C21 C 0.9547(3) 0.5890(2) 0.84797(7) 0.0420(6) Uani 1 1 d .
H21A H 1.0444 0.6191 0.8382 0.063 Uiso 1 1 calc R
H21B H 0.8833 0.6179 0.8279 0.063 Uiso 1 1 calc R
H21C H 0.9553 0.4991 0.8483 0.063 Uiso 1 1 calc R
C18 C 0.4743(3) 0.7331(2) 0.88937(9) 0.0499(7) Uani 1 1 d .
H18A H 0.4762 0.7947 0.9127 0.075 Uiso 1 1 calc R
H18B H 0.4364 0.6562 0.9008 0.075 Uiso 1 1 calc R
H18C H 0.4168 0.7626 0.8653 0.075 Uiso 1 1 calc R
C19 C 0.6858(3) 0.8355(2) 0.85703(7) 0.0457(7) Uani 1 1 d .
H19A H 0.6226 0.8755 0.8366 0.069 Uiso 1 1 calc R
H19B H 0.7738 0.8205 0.8425 0.069 Uiso 1 1 calc R
H19C H 0.7004 0.8888 0.8824 0.069 Uiso 1 1 calc R
C25 C 0.7457(3) 0.5879(2) 1.00811(7) 0.0471(6) Uani 1 1 d .
H25A H 0.8443 0.5700 1.0071 0.071 Uiso 1 1 calc R
H25B H 0.6937 0.5120 1.0035 0.071 Uiso 1 1 calc R
H25C H 0.7222 0.6224 1.0367 0.071 Uiso 1 1 calc R
C20 C 0.9244(2) 0.6381(2) 0.89498(7) 0.0332(5) Uani 1 1 d .
H20 H 0.9412 0.7286 0.8935 0.040 Uiso 1 1 calc R
C22 C 1.0340(2) 0.5877(3) 0.92795(8) 0.0482(7) Uani 1 1 d .
H22A H 1.0199 0.4995 0.9322 0.072 Uiso 1 1 calc R
H22B H 1.0242 0.6301 0.9560 0.072 Uiso 1 1 calc R
H22C H 1.1263 0.6021 0.9163 0.072 Uiso 1 1 calc R
C26 C 0.3304(2) 0.05828(19) 0.77545(6) 0.0239(5) Uani 1 1 d .
C27 C 0.0917(2) -0.00727(19) 0.79496(7) 0.0268(5) Uani 1 1 d .
C29 C 0.0885(2) -0.1280(2) 0.76835(8) 0.0360(5) Uani 1 1 d .
H29A H 0.0817 -0.1088 0.7372 0.054 Uiso 1 1 calc R
H29B H 0.0089 -0.1770 0.7772 0.054 Uiso 1 1 calc R
H29C H 0.1729 -0.1745 0.7738 0.054 Uiso 1 1 calc R
C30 C -0.0453(2) 0.0629(2) 0.79059(8) 0.0370(6) Uani 1 1 d .
H30A H -0.0387 0.1413 0.8061 0.055 Uiso 1 1 calc R
H30B H -0.1196 0.0137 0.8032 0.055 Uiso 1 1 calc R
H30C H -0.0646 0.0781 0.7597 0.055 Uiso 1 1 calc R
C28 C 0.1279(3) -0.0283(2) 0.84360(7) 0.0399(6) Uani 1 1 d .
H28A H 0.2166 -0.0704 0.8457 0.060 Uiso 1 1 calc R
H28B H 0.0566 -0.0788 0.8573 0.060 Uiso 1 1 calc R
H28C H 0.1334 0.0509 0.8586 0.060 Uiso 1 1 calc R
O1 O 0.18496(16) 0.30634(17) 0.89981(6) 0.0483(5) Uani 1 1 d .
O4 O 0.19108(14) 0.08214(12) 0.77510(5) 0.0262(3) Uani 1 1 d .
O2 O 0.68107(14) 0.47506(12) 0.91615(4) 0.0244(3) Uani 1 1 d .
O3 O 0.38239(15) -0.04334(13) 0.78328(5) 0.0304(4) Uani 1 1 d .

loop_
_atom_site_aniso_label
_atom_site_aniso_U_11
_atom_site_aniso_U_22
_atom_site_aniso_U_33
_atom_site_aniso_U_23
_atom_site_aniso_U_13
_atom_site_aniso_U_12
Si1 0.0266(3) 0.0168(3) 0.0224(3) -0.0015(2) 0.0005(2) -0.0009(2)
N1 0.0228(9) 0.0248(9) 0.0234(9) 0.0010(7) 0.0001(7) -0.0036(7)
C1 0.0273(12) 0.0287(11) 0.0280(11) 0.0069(9) -0.0066(9) -0.0046(9)
C5 0.0279(13) 0.0327(12) 0.0342(13) -0.0044(10) 0.0072(10) -0.0015(10)
C4 0.0238(10) 0.0209(10) 0.0268(10) -0.0041(9) 0.0011(8) 0.0017(9)
C3 0.0238(11) 0.0196(10) 0.0365(12) -0.0001(9) -0.0041(9) 0.0038(9)
C2 0.0221(10) 0.0262(11) 0.0406(12) -0.0001(9) -0.0061(9) 0.0025(9)
C7 0.0325(12) 0.0231(11) 0.0204(10) -0.0014(8) 0.0026(9) -0.0031(9)
C8 0.0419(13) 0.0253(11) 0.0184(10) 0.0022(9) -0.0027(9) -0.0016(10)
C6 0.0343(12) 0.0313(12) 0.0258(11) 0.0015(9) 0.0090(10) -0.0054(10)
C12 0.0221(10) 0.0160(9) 0.0198(10) 0.0005(8) -0.0004(8) -0.0011(8)
C11 0.0213(11) 0.0176(10) 0.0225(10) -0.0005(8) -0.0006(8) -0.0018(8)
C9 0.0218(10) 0.0325(11) 0.0228(10) -0.0035(9) 0.0027(8) -0.0046(9)
C10 0.0186(10) 0.0245(10) 0.0229(10) -0.0009(8) 0.0012(8) -0.0003(8)
C14 0.0243(11) 0.0218(10) 0.0245(10) -0.0030(8) -0.0026(8) -0.0007(8)
C16 0.0401(14) 0.0339(13) 0.0412(13) 0.0071(11) -0.0123(11) 0.0013(11)
C13 0.0254(10) 0.0173(9) 0.0194(10) -0.0014(8) 0.0005(8) -0.0001(8)
C15 0.0353(13) 0.0219(10) 0.0254(11) -0.0023(9) -0.0092(9) 0.0001(10)
C23 0.0338(12) 0.0266(11) 0.0254(11) -0.0036(9) 0.0011(9) -0.0031(9)
C17 0.0459(14) 0.0222(11) 0.0294(12) -0.0025(9) -0.0067(10) 0.0053(10)
C24 0.0531(15) 0.0286(12) 0.0297(11) -0.0099(9) -0.0003(11) -0.0022(11)
C21 0.0445(15) 0.0387(14) 0.0429(14) -0.0002(11) 0.0157(12) -0.0023(12)
C18 0.0471(16) 0.0366(14) 0.0661(17) 0.0024(13) -0.0130(13) 0.0168(12)
C19 0.0803(19) 0.0271(12) 0.0297(12) 0.0036(10) -0.0036(12) 0.0038(13)
C25 0.0782(18) 0.0375(13) 0.0255(11) 0.0007(10) -0.0004(13) -0.0056(14)
C20 0.0330(12) 0.0258(11) 0.0408(12) -0.0025(10) 0.0069(10) -0.0056(10)
C22 0.0281(13) 0.0553(16) 0.0612(17) -0.0188(13) -0.0043(12) 0.0007(12)
C26 0.0214(11) 0.0284(11) 0.0219(11) -0.0082(9) -0.0003(9) -0.0004(9)
C27 0.0235(11) 0.0229(10) 0.0341(12) 0.0013(9) 0.0048(9) -0.0034(9)
C29 0.0283(12) 0.0297(11) 0.0501(14) -0.0028(11) 0.0015(10) -0.0054(10)
C30 0.0239(12) 0.0321(12) 0.0549(15) 0.0009(11) 0.0052(11) -0.0013(10)
C28 0.0373(14) 0.0436(14) 0.0387(13) 0.0037(11) 0.0054(11) -0.0035(11)
O1 0.0264(10) 0.0563(11) 0.0622(12) 0.0086(9) 0.0113(8) 0.0030(8)
O4 0.0196(8) 0.0231(7) 0.0359(8) 0.0026(6) 0.0003(6) -0.0029(6)
O2 0.0311(8) 0.0178(7) 0.0244(7) -0.0029(6) 0.0009(6) -0.0009(6)
O3 0.0248(8) 0.0215(8) 0.0450(9) -0.0042(7) 0.0012(7) 0.0010(6)

loop_
_atom_type_symbol
_atom_type_description
_atom_type_scat_dispersion_real
_atom_type_scat_dispersion_imag
_atom_type_scat_source
C C 0.0033 0.0016 'International Tables Vol C Tables 4.2.6.8 and 6.1.1.4'
H H 0.0000 0.0000 'International Tables Vol C Tables 4.2.6.8 and 6.1.1.4'
N N 0.0061 0.0033 'International Tables Vol C Tables 4.2.6.8 and 6.1.1.4'
O O 0.0106 0.0060 'International Tables Vol C Tables 4.2.6.8 and 6.1.1.4'
Si Si 0.0817 0.0704 'International Tables Vol C Tables 4.2.6.8 and 6.1.1.4'

loop_
_geom_angle_atom_site_label_1
_geom_angle_atom_site_label_2
_geom_angle_atom_site_label_3
_geom_angle
O2 Si1 C23 103.62(8)
O2 Si1 C20 114.11(9)
C23 Si1 C20 111.68(10)
O2 Si1 C17 109.12(9)
C23 Si1 C17 110.37(10)
C20 Si1 C17 107.88(10)
C26 N1 C9 119.12(17)
C26 N1 C1 122.93(16)
C9 N1 C1 117.57(16)
N1 C1 C2 117.42(16)
O1 C5 C6 125.4(2)
O1 C5 C4 125.2(2)
C6 C5 C4 109.35(17)
C5 C4 C3 113.55(17)
C5 C4 C12 103.75(16)
C3 C4 C12 124.33(16)
C4 C3 C2 120.11(17)
C1 C2 C3 121.34(17)
C8 C7 C6 119.91(17)
C8 C7 C12 113.50(17)
C6 C7 C12 103.98(16)
C7 C8 C15 110.35(16)
C5 C6 C7 102.91(17)
C13 C12 C11 110.61(15)
C13 C12 C4 116.52(15)
C11 C12 C4 110.12(15)
C13 C12 C7 107.10(15)
C11 C12 C7 112.01(15)
C4 C12 C7 100.04(15)
C10 C11 C12 115.22(15)
N1 C9 C10 110.78(16)
C9 C10 C11 112.12(16)
C15 C14 C13 113.39(16)
O2 C13 C12 109.75(14)
O2 C13 C14 109.26(15)
C12 C13 C14 109.30(15)
C16 C15 C8 111.72(17)
C16 C15 C14 110.74(18)
C8 C15 C14 112.09(16)
C25 C23 C24 110.88(18)
C25 C23 Si1 113.87(15)
C24 C23 Si1 112.73(14)
C18 C17 C19 109.0(2)
C18 C17 Si1 113.29(16)
C19 C17 Si1 114.19(17)
C21 C20 C22 110.16(19)
C21 C20 Si1 114.53(16)
C22 C20 Si1 115.23(16)
O3 C26 N1 125.14(18)
O3 C26 O4 124.74(19)
N1 C26 O4 110.12(17)
O4 C27 C30 101.57(16)
O4 C27 C29 110.54(16)
C30 C27 C29 110.99(18)
O4 C27 C28 109.82(17)
C30 C27 C28 110.72(18)
C29 C27 C28 112.67(18)
C26 O4 C27 120.51(16)
C13 O2 Si1 130.12(12)

loop_
_geom_bond_atom_site_label_1
_geom_bond_atom_site_label_2
_geom_bond_distance
Si1 O2 1.6497(14)
Si1 C23 1.884(2)
Si1 C20 1.886(2)
Si1 C17 1.891(2)
N1 C26 1.352(3)
N1 C9 1.461(3)
N1 C1 1.469(3)
C1 C2 1.529(3)
C5 O1 1.211(3)
C5 C6 1.513(3)
C5 C4 1.520(3)
C4 C3 1.541(3)
C4 C12 1.553(3)
C3 C2 1.547(3)
C7 C8 1.513(3)
C7 C6 1.519(3)
C7 C12 1.554(3)
C8 C15 1.528(3)
C12 C13 1.536(3)
C12 C11 1.539(3)
C11 C10 1.531(3)
C9 C10 1.516(3)
C14 C15 1.533(3)
C14 C13 1.536(3)
C16 C15 1.525(3)
C13 O2 1.436(2)
C23 C25 1.531(3)
C23 C24 1.534(3)
C17 C18 1.525(3)
C17 C19 1.536(3)
C21 C20 1.533(3)
C20 C22 1.537(3)
C26 O3 1.216(2)
C26 O4 1.354(2)
C27 O4 1.472(2)
C27 C30 1.512(3)
C27 C29 1.517(3)
C27 C28 1.517(3)
